data_2205719
loop_
_publ_author_name
'Shi, Jing Min'
'Liu, Zhe'
'Lu, Jian Jun'
'Liu, Lian Dong'

_publ_section_title
;
 Diaquabis(isothiocyanato)bis(4-methylpyridine
 <i>N</i>-oxide)nickel(II) monohydrate
;
_journal_issue 5
_journal_name_full 'Acta Crystallographica Section E'
_journal_page_first m871
_journal_page_last m872
_journal_paper_doi 10.1107/S1600536805010937
_journal_volume 61
_journal_year 2005
_chemical_formula_iupac '[Ni (C6 H7 N O)2 (N C S)2 (H2 O )2 ] , H2 O'
_chemical_formula_moiety 'C14 H18 N4 Ni O4 S2, H2 O'
_chemical_formula_sum 'C14 H20 N4 Ni O5 S2'
_chemical_formula_weight 447.17
_chemical_name_systematic
;
 ?
;
_space_group_IT_number 2
_symmetry_cell_setting triclinic
_symmetry_space_group_name_Hall '-P 1'
_symmetry_space_group_name_H-M 'P -1'
_atom_sites_solution_hydrogens geom
_atom_sites_solution_primary direct
_atom_sites_solution_secondary difmap
_audit_creation_method SHELXL-97
_cell_angle_alpha 103.820(3)
_cell_angle_beta 98.958(3)
_cell_angle_gamma 91.721(3)
_cell_formula_units_Z 2
_cell_length_a 7.5665(16)
_cell_length_b 9.701(2)
_cell_length_c 14.129(3)
_cell_measurement_reflns_used 2545
_cell_measurement_temperature 293(2)
_cell_measurement_theta_max 27.104
_cell_measurement_theta_min 2.314
_cell_volume 992.4(4)
_computing_cell_refinement SMART
_computing_data_collection 'SMART (Bruker, 1997)'
_computing_data_reduction 'SAINT (Bruker, 1997)'
_computing_molecular_graphics 'SHELXTL (Bruker, 2001)'
_computing_publication_material SHELXTL
_computing_structure_refinement 'SHELXL97 (Sheldrick, 1997)'
_computing_structure_solution 'SHELXS97 (Sheldrick, 1997)'
_diffrn_ambient_temperature 293(2)
_diffrn_measured_fraction_theta_full 0.980
_diffrn_measured_fraction_theta_max 0.980
_diffrn_measurement_device_type 'Bruker SMART CCD'
_diffrn_measurement_method '\f and \w'
_diffrn_radiation_monochromator graphite
_diffrn_radiation_source 'fine-focus sealed tube'
_diffrn_radiation_type MoK\a
_diffrn_radiation_wavelength 0.71073
_diffrn_reflns_av_R_equivalents 0.0183
_diffrn_reflns_av_sigmaI/netI 0.0374
_diffrn_reflns_limit_h_max 8
_diffrn_reflns_limit_h_min -8
_diffrn_reflns_limit_k_max 11
_diffrn_reflns_limit_k_min -11
_diffrn_reflns_limit_l_max 16
_diffrn_reflns_limit_l_min -10
_diffrn_reflns_number 5120
_diffrn_reflns_theta_full 25.00
_diffrn_reflns_theta_max 25.00
_diffrn_reflns_theta_min 2.17
_exptl_absorpt_coefficient_mu 1.219
_exptl_absorpt_correction_T_max 0.909
_exptl_absorpt_correction_T_min 0.848
_exptl_absorpt_correction_type multi-scan
_exptl_absorpt_process_details '(SADABS; Sheldrick, 1996)'
_exptl_crystal_colour blue
_exptl_crystal_density_diffrn 1.496
_exptl_crystal_density_method 'not measured'
_exptl_crystal_description prism
_exptl_crystal_F_000 464
_exptl_crystal_size_max 0.14
_exptl_crystal_size_mid 0.09
_exptl_crystal_size_min 0.08
_refine_diff_density_max 0.308
_refine_diff_density_min -0.295
_refine_ls_extinction_method none
_refine_ls_goodness_of_fit_ref 1.057
_refine_ls_hydrogen_treatment constr
_refine_ls_matrix_type full
_refine_ls_number_parameters 243
_refine_ls_number_reflns 3426
_refine_ls_number_restraints 0
_refine_ls_restrained_S_all 1.057
_refine_ls_R_factor_all 0.0398
_refine_ls_R_factor_gt 0.0353
_refine_ls_shift/su_max 0.001
_refine_ls_shift/su_mean 0.000
_refine_ls_structure_factor_coef Fsqd
_refine_ls_weighting_details 'calc w = 1/[\s^2^(Fo^2^)+(0.0493P)^2^+0.2162P] where P = (Fo^2^+2Fc^2^)/3'
_refine_ls_weighting_scheme calc
_refine_ls_wR_factor_gt 0.0911
_refine_ls_wR_factor_ref 0.0941
_reflns_number_gt 3069
_reflns_number_total 3426
_reflns_threshold_expression I>2\s(I)
_cod_data_source_file hb6177.cif
_cod_data_source_block I
_cod_depositor_comments
;
The following automatic conversions were performed:
'_symmetry_cell_setting' value 'Triclinic' changed to 'triclinic'
according to '/home/saulius/struct/CIF-dictionaries/cif_core.dic'
dictionary named 'cif_core.dic' version 2.4.1 from 2010-06-29.

Automatic conversion script
Id: cif_fix_enum 1527 2010-12-29 10:47:43Z saulius 

The following automatic conversions were performed:

'_symmetry_cell_setting' value 'Triclinic' changed to 'triclinic'
according to /home/saulius/struct/CIF-dictionaries/cif_core.dic
dictionary named 'cif_core.dic' version 2.4.1 from 2010-06-29.

Automatic conversion script
Id: cif_fix_values 1715 2011-07-08 13:25:40Z adriana 
;
_cod_database_code 2205719
_cod_database_fobs_code 2205719

loop_
_symmetry_equiv_pos_as_xyz
'x, y, z'
'-x, -y, -z'

loop_
_atom_site_label
_atom_site_fract_x
_atom_site_fract_y
_atom_site_fract_z
_atom_site_U_iso_or_equiv
_atom_site_adp_type
_atom_site_calc_flag
_atom_site_refinement_flags
_atom_site_occupancy
_atom_site_type_symbol
Ni1 0.72854(4) 0.78816(3) 0.96374(2) 0.02952(12) Uani d . 1 Ni
N1 0.4422(3) 0.7770(2) 0.79274(15) 0.0371(5) Uani d . 1 N
N2 1.0013(3) 0.8015(2) 1.13636(14) 0.0347(5) Uani d . 1 N
N3 0.8328(3) 0.7651(2) 0.83858(16) 0.0408(5) Uani d . 1 N
N4 0.6168(3) 0.7886(2) 1.08468(15) 0.0378(5) Uani d . 1 N
C1 0.4779(4) 0.8912(3) 0.7603(2) 0.0523(8) Uani d . 1 C
H1 0.5095 0.9789 0.8052 0.063 Uiso calc R 1 H
C2 0.4683(5) 0.8799(4) 0.6612(2) 0.0628(9) Uani d . 1 C
H2 0.4938 0.9602 0.6393 0.075 Uiso calc R 1 H
C3 0.4216(4) 0.7521(4) 0.5938(2) 0.0589(8) Uani d . 1 C
C4 0.4238(6) 0.7372(6) 0.4851(3) 0.0963(15) Uani d . 1 C
H4A 0.5426 0.7194 0.4715 0.144 Uiso calc R 1 H
H4B 0.3885 0.8234 0.4678 0.144 Uiso calc R 1 H
H4C 0.3417 0.6592 0.4468 0.144 Uiso calc R 1 H
C5 0.3816(5) 0.6373(4) 0.6303(2) 0.0663(9) Uani d . 1 C
H5 0.3465 0.5492 0.5867 0.080 Uiso calc R 1 H
C6 0.3928(4) 0.6511(3) 0.7296(2) 0.0521(7) Uani d . 1 C
H6 0.3659 0.5726 0.7531 0.063 Uiso calc R 1 H
C7 0.9994(4) 0.9239(3) 1.2041(2) 0.0503(7) Uani d . 1 C
H7 1.0038 1.0101 1.1863 0.060 Uiso calc R 1 H
C8 0.9910(5) 0.9217(4) 1.2996(2) 0.0606(9) Uani d . 1 C
H8 0.9915 1.0072 1.3467 0.073 Uiso calc R 1 H
C9 0.9819(4) 0.7952(4) 1.3277(2) 0.0539(8) Uani d . 1 C
C10 0.9557(6) 0.7893(5) 1.4297(3) 0.0921(14) Uani d . 1 C
H10A 0.9755 0.6956 1.4384 0.138 Uiso calc R 1 H
H10B 0.8355 0.8114 1.4383 0.138 Uiso calc R 1 H
H10C 1.0393 0.8573 1.4776 0.138 Uiso calc R 1 H
C11 0.9904(4) 0.6727(3) 1.2560(2) 0.0506(7) Uani d . 1 C
H11 0.9891 0.5855 1.2724 0.061 Uiso calc R 1 H
C12 1.0007(4) 0.6769(3) 1.1612(2) 0.0400(6) Uani d . 1 C
H12 1.0073 0.5931 1.1138 0.048 Uiso calc R 1 H
C13 0.8636(4) 0.7224(3) 0.7597(2) 0.0383(6) Uani d . 1 C
C14 0.5605(3) 0.7571(3) 1.14885(18) 0.0342(6) Uani d . 1 C
O1 0.4630(2) 0.78897(19) 0.89102(12) 0.0399(4) Uani d . 1 O
O2 0.9936(2) 0.80314(18) 1.04032(12) 0.0370(4) Uani d . 1 O
O3 0.7109(3) 0.56658(19) 0.93464(15) 0.0518(5) Uani d . 1 O
H3WA 0.6546 0.5331 0.8789 0.078 Uiso calc R 1 H
H3WB 0.7113 0.5318 0.9772 0.048(9) Uiso d R 1 H
O4 0.7445(3) 1.01096(18) 0.99352(15) 0.0484(5) Uani d . 1 O
H4WA 0.8409 1.0391 0.9826 0.073 Uiso calc R 1 H
H4WB 0.6788 1.0590 1.0143 0.051(10) Uiso d R 1 H
O5 0.2223(3) 0.6051(2) 0.94194(15) 0.0497(5) Uani d . 1 O
H5B 0.3127 0.6457 0.9313 0.072(12) Uiso d R 1 H
H5A 0.1501 0.6675 0.9677 0.083(12) Uiso d R 1 H
S1 0.90757(14) 0.66716(10) 0.64821(6) 0.0665(3) Uani d . 1 S
S2 0.48009(11) 0.71646(8) 1.24005(5) 0.0525(2) Uani d . 1 S

loop_
_atom_site_aniso_label
_atom_site_aniso_U_11
_atom_site_aniso_U_22
_atom_site_aniso_U_33
_atom_site_aniso_U_12
_atom_site_aniso_U_13
_atom_site_aniso_U_23
Ni1 0.0346(2) 0.02782(18) 0.0292(2) 0.00189(13) 0.01142(13) 0.00910(13)
N1 0.0356(12) 0.0419(12) 0.0369(12) 0.0065(9) 0.0082(9) 0.0138(10)
N2 0.0353(12) 0.0364(11) 0.0328(12) -0.0033(9) 0.0072(9) 0.0090(9)
N3 0.0479(14) 0.0425(12) 0.0382(13) 0.0055(10) 0.0176(11) 0.0152(10)
N4 0.0425(13) 0.0388(12) 0.0345(12) 0.0004(9) 0.0139(10) 0.0092(9)
C1 0.079(2) 0.0391(15) 0.0432(16) 0.0088(14) 0.0143(15) 0.0155(13)
C2 0.084(3) 0.064(2) 0.053(2) 0.0163(18) 0.0215(17) 0.0311(17)
C3 0.0500(19) 0.090(3) 0.0392(17) 0.0150(17) 0.0116(14) 0.0161(17)
C4 0.087(3) 0.159(5) 0.044(2) 0.016(3) 0.019(2) 0.020(2)
C5 0.062(2) 0.076(2) 0.0486(19) -0.0055(18) 0.0048(16) -0.0056(17)
C6 0.0515(18) 0.0484(17) 0.0524(18) -0.0095(14) 0.0059(14) 0.0081(14)
C7 0.069(2) 0.0354(15) 0.0436(17) -0.0049(13) 0.0062(14) 0.0065(12)
C8 0.083(2) 0.0567(19) 0.0339(16) -0.0041(17) 0.0132(15) -0.0049(14)
C9 0.0506(18) 0.075(2) 0.0384(16) -0.0025(15) 0.0093(13) 0.0179(15)
C10 0.105(3) 0.135(4) 0.047(2) 0.000(3) 0.024(2) 0.038(2)
C11 0.0486(17) 0.0579(18) 0.0531(18) -0.0038(14) 0.0070(14) 0.0307(15)
C12 0.0408(15) 0.0352(14) 0.0454(16) 0.0023(11) 0.0102(12) 0.0110(12)
C13 0.0390(15) 0.0380(14) 0.0445(16) 0.0060(11) 0.0153(12) 0.0170(12)
C14 0.0343(14) 0.0326(13) 0.0337(14) -0.0008(10) 0.0075(11) 0.0040(10)
O1 0.0396(10) 0.0523(11) 0.0327(10) 0.0043(8) 0.0100(8) 0.0173(8)
O2 0.0392(10) 0.0445(10) 0.0293(9) -0.0015(8) 0.0103(7) 0.0105(7)
O3 0.0858(16) 0.0306(9) 0.0397(11) 0.0004(9) 0.0094(11) 0.0114(9)
O4 0.0523(13) 0.0288(9) 0.0719(14) 0.0050(9) 0.0348(11) 0.0114(9)
O5 0.0553(13) 0.0368(10) 0.0625(13) -0.0001(10) 0.0208(10) 0.0165(9)
S1 0.0865(7) 0.0797(6) 0.0442(5) 0.0240(5) 0.0359(4) 0.0183(4)
S2 0.0652(5) 0.0580(5) 0.0389(4) -0.0092(4) 0.0230(4) 0.0136(3)

loop_
_atom_type_symbol
_atom_type_description
_atom_type_scat_dispersion_real
_atom_type_scat_dispersion_imag
_atom_type_scat_source
C C 0.0033 0.0016 'International Tables Vol C Tables 4.2.6.8 and 6.1.1.4'
H H 0.0000 0.0000 'International Tables Vol C Tables 4.2.6.8 and 6.1.1.4'
N N 0.0061 0.0033 'International Tables Vol C Tables 4.2.6.8 and 6.1.1.4'
O O 0.0106 0.0060 'International Tables Vol C Tables 4.2.6.8 and 6.1.1.4'
Ni Ni 0.3393 1.1124 'International Tables Vol C Tables 4.2.6.8 and 6.1.1.4'
S S 0.1246 0.1234 'International Tables Vol C Tables 4.2.6.8 and 6.1.1.4'

loop_
_geom_angle_atom_site_label_1
_geom_angle_atom_site_label_2
_geom_angle_atom_site_label_3
_geom_angle
N3 Ni1 N4 173.85(8)
N3 Ni1 O3 86.78(8)
N4 Ni1 O3 87.20(8)
N3 Ni1 O4 93.60(8)
N4 Ni1 O4 92.41(8)
O3 Ni1 O4 179.56(8)
N3 Ni1 O2 87.51(8)
N4 Ni1 O2 93.96(8)
O3 Ni1 O2 92.28(8)
O4 Ni1 O2 87.97(8)
N3 Ni1 O1 93.53(8)
N4 Ni1 O1 85.42(8)
O3 Ni1 O1 91.72(8)
O4 Ni1 O1 88.03(8)
O2 Ni1 O1 175.92(7)
C1 N1 C6 120.8(2)
C1 N1 O1 119.1(2)
C6 N1 O1 120.1(2)
C12 N2 C7 121.0(2)
C12 N2 O2 119.4(2)
C7 N2 O2 119.5(2)
C13 N3 Ni1 163.1(2)
C14 N4 Ni1 164.7(2)
N1 C1 C2 120.2(3)
N1 C1 H1 119.9
C2 C1 H1 119.9
C3 C2 C1 121.0(3)
C3 C2 H2 119.5
C1 C2 H2 119.5
C2 C3 C5 117.0(3)
C2 C3 C4 121.0(4)
C5 C3 C4 121.9(4)
C3 C4 H4A 109.5
C3 C4 H4B 109.5
H4A C4 H4B 109.5
C3 C4 H4C 109.5
H4A C4 H4C 109.5
H4B C4 H4C 109.5
C6 C5 C3 121.0(3)
C6 C5 H5 119.5
C3 C5 H5 119.5
N1 C6 C5 120.1(3)
N1 C6 H6 120.0
C5 C6 H6 120.0
N2 C7 C8 119.7(3)
N2 C7 H7 120.2
C8 C7 H7 120.2
C7 C8 C9 121.3(3)
C7 C8 H8 119.4
C9 C8 H8 119.4
C11 C9 C8 116.7(3)
C11 C9 C10 121.0(3)
C8 C9 C10 122.2(3)
C9 C10 H10A 109.5
C9 C10 H10B 109.5
H10A C10 H10B 109.5
C9 C10 H10C 109.5
H10A C10 H10C 109.5
H10B C10 H10C 109.5
C12 C11 C9 121.2(3)
C12 C11 H11 119.4
C9 C11 H11 119.4
N2 C12 C11 120.0(3)
N2 C12 H12 120.0
C11 C12 H12 120.0
N3 C13 S1 178.3(2)
N4 C14 S2 178.7(2)
N1 O1 Ni1 116.01(14)
N2 O2 Ni1 112.85(13)
Ni1 O3 H3WA 109.5
Ni1 O3 H3WB 119.0
H3WA O3 H3WB 124.0
Ni1 O4 H4WA 109.5
Ni1 O4 H4WB 126.9
H4WA O4 H4WB 123.5
H5B O5 H5A 110.9

loop_
_geom_bond_atom_site_label_1
_geom_bond_atom_site_label_2
_geom_bond_distance
_geom_bond_publ_flag
Ni1 N3 2.014(2) y
Ni1 N4 2.020(2) y
Ni1 O3 2.0859(18) y
Ni1 O4 2.0970(18) y
Ni1 O2 2.1082(18) y
Ni1 O1 2.1109(18) y
N1 C1 1.331(3) ?
N1 C6 1.332(4) ?
N1 O1 1.349(3) ?
N2 C12 1.337(3) ?
N2 C7 1.338(3) ?
N2 O2 1.353(2) ?
N3 C13 1.155(3) ?
N4 C14 1.159(3) ?
C1 C2 1.370(4) ?
C1 H1 0.9300 ?
C2 C3 1.368(5) ?
C2 H2 0.9300 ?
C3 C5 1.379(5) ?
C3 C4 1.511(4) ?
C4 H4A 0.9600 ?
C4 H4B 0.9600 ?
C4 H4C 0.9600 ?
C5 C6 1.365(4) ?
C5 H5 0.9300 ?
C6 H6 0.9300 ?
C7 C8 1.366(4) ?
C7 H7 0.9300 ?
C8 C9 1.380(5) ?
C8 H8 0.9300 ?
C9 C11 1.375(4) ?
C9 C10 1.499(4) ?
C10 H10A 0.9600 ?
C10 H10B 0.9600 ?
C10 H10C 0.9600 ?
C11 C12 1.364(4) ?
C11 H11 0.9300 ?
C12 H12 0.9300 ?
C13 S1 1.628(3) ?
C14 S2 1.630(3) ?
O3 H3WA 0.8200 ?
O3 H3WB 0.7556 ?
O4 H4WA 0.8200 ?
O4 H4WB 0.7382 ?
O5 H5B 0.8301 ?
O5 H5A 0.8791 ?

loop_
_geom_hbond_atom_site_label_D
_geom_hbond_atom_site_label_H
_geom_hbond_atom_site_label_A
_geom_hbond_site_symmetry_A
_geom_hbond_distance_DH
_geom_hbond_distance_HA
_geom_hbond_distance_DA
_geom_hbond_angle_DHA
O3 H3WA S2 2_667 0.82 2.66 3.337(2) 140
O3 H3WB O5 2_667 0.76 1.98 2.690(3) 157
O4 H4WA O2 2_777 0.82 2.07 2.811(2) 151
O4 H4WB O1 2_677 0.74 2.17 2.892(3) 165
O5 H5A O2 1_455 0.88 2.00 2.879(3) 174

loop_
_geom_torsion_atom_site_label_1
_geom_torsion_atom_site_label_2
_geom_torsion_atom_site_label_3
_geom_torsion_atom_site_label_4
_geom_torsion
N4 Ni1 N3 C13 22.6(13)
O3 Ni1 N3 C13 34.2(7)
O4 Ni1 N3 C13 -145.6(7)
O2 Ni1 N3 C13 126.6(7)
O1 Ni1 N3 C13 -57.4(7)
N3 Ni1 N4 C14 22.7(14)
O3 Ni1 N4 C14 11.1(8)
O4 Ni1 N4 C14 -169.1(8)
O2 Ni1 N4 C14 -81.0(8)
O1 Ni1 N4 C14 103.0(8)
C6 N1 C1 C2 -1.5(5)
O1 N1 C1 C2 176.1(3)
N1 C1 C2 C3 0.2(5)
C1 C2 C3 C5 1.3(5)
C1 C2 C3 C4 -175.6(3)
C2 C3 C5 C6 -1.5(5)
C4 C3 C5 C6 175.3(3)
C1 N1 C6 C5 1.3(4)
O1 N1 C6 C5 -176.3(3)
C3 C5 C6 N1 0.3(5)
C12 N2 C7 C8 -2.1(4)
O2 N2 C7 C8 174.2(3)
N2 C7 C8 C9 -0.9(5)
C7 C8 C9 C11 3.0(5)
C7 C8 C9 C10 -174.3(3)
C8 C9 C11 C12 -2.3(5)
C10 C9 C11 C12 175.0(3)
C7 N2 C12 C11 2.8(4)
O2 N2 C12 C11 -173.5(2)
C9 C11 C12 N2 -0.5(4)
C1 N1 O1 Ni1 -79.0(3)
C6 N1 O1 Ni1 98.7(2)
N3 Ni1 O1 N1 -0.75(16)
N4 Ni1 O1 N1 -174.68(16)
O3 Ni1 O1 N1 -87.62(16)
O4 Ni1 O1 N1 92.74(15)
O2 Ni1 O1 N1 104.0(8)
C12 N2 O2 Ni1 88.0(2)
C7 N2 O2 Ni1 -88.3(2)
N3 Ni1 O2 N2 -171.32(15)
N4 Ni1 O2 N2 2.71(15)
O3 Ni1 O2 N2 -84.65(15)
O4 Ni1 O2 N2 94.99(14)
O1 Ni1 O2 N2 83.7(9)
